data_7034236
loop_
_publ_author_name
'Baniodeh, Amer'
'Magnani, Nicola'
'Br\"ase, Stefan'
'Anson, Christopher E.'
'Powell, Annie K.'

_publ_section_title
;
 Ligand field variations: tuning the toroidal moment of Dy6 rings.
;
_journal_issue 14
_journal_name_full 'Dalton transactions (Cambridge, England : 2003)'
_journal_page_first 6343
_journal_page_last 6347
_journal_paper_doi 10.1039/c5dt00237k
_journal_volume 44
_journal_year 2015
_chemical_formula_moiety '(C42 H96 Dy6 N18 O30), 2(C4 H8 O)'
_chemical_formula_sum 'C50 H112 Dy6 N18 O32'
_chemical_formula_weight 2452.58
_chemical_name_systematic
;
?
;
_space_group_IT_number 148
_symmetry_cell_setting trigonal
_symmetry_space_group_name_Hall '-R 3'
_symmetry_space_group_name_H-M 'R -3 :H'
_atom_sites_solution_hydrogens geom
_atom_sites_solution_primary direct
_atom_sites_solution_secondary difmap
_audit_creation_method SHELXL-97
_audit_update_record
;
2013-01-18 deposited with the CCDC.
2015-03-02 downloaded from the CCDC.
;
_cell_angle_alpha 90.00
_cell_angle_beta 90.00
_cell_angle_gamma 120.00
_cell_formula_units_Z 3
_cell_length_a 15.7780(10)
_cell_length_b 15.7780(10)
_cell_length_c 26.4045(19)
_cell_measurement_reflns_used 8000
_cell_measurement_temperature 200(2)
_cell_measurement_theta_max 25.97
_cell_measurement_theta_min 2.14
_cell_volume 5692.6(7)
_computing_cell_refinement 'IPDS 2.92 (Stoe & Cie GmbH, 1999)'
_computing_data_collection 'IPDS 2.92 (Stoe & Cie GmbH, 1999)'
_computing_data_reduction 'IPDS 2.92 (Stoe & Cie GmbH, 1999)'
_computing_molecular_graphics 'Diamond 2.1 (Crystal Impact, 1998)'
_computing_publication_material 'SHELXTL 6.14 (BrukerAXS Inc., 2003)'
_computing_structure_refinement 'SHELXTL 6.14 (BrukerAXS Inc., 2003)'
_computing_structure_solution 'SHELXTL 6.14 (BrukerAXS Inc., 2003)'
_diffrn_ambient_temperature 200(2)
_diffrn_detector_area_resol_mean 6.667
_diffrn_measured_fraction_theta_full 0.999
_diffrn_measured_fraction_theta_max 0.998
_diffrn_measurement_device_type 'Stoe IPDS'
_diffrn_measurement_method 'area detector'
_diffrn_radiation_monochromator graphite
_diffrn_radiation_source 'fine-focus sealed tube'
_diffrn_radiation_type MoK\a
_diffrn_radiation_wavelength 0.71073
_diffrn_reflns_av_R_equivalents 0.0343
_diffrn_reflns_av_sigmaI/netI 0.0192
_diffrn_reflns_limit_h_max 19
_diffrn_reflns_limit_h_min -19
_diffrn_reflns_limit_k_max 19
_diffrn_reflns_limit_k_min -19
_diffrn_reflns_limit_l_max 32
_diffrn_reflns_limit_l_min -32
_diffrn_reflns_number 15286
_diffrn_reflns_theta_full 25.25
_diffrn_reflns_theta_max 26.05
_diffrn_reflns_theta_min 2.14
_exptl_absorpt_coefficient_mu 5.925
_exptl_absorpt_correction_T_max 0.610
_exptl_absorpt_correction_T_min 0.521
_exptl_absorpt_correction_type multi-scan
_exptl_absorpt_process_details
;
XPREP in SHELXTL 6.14 (BrukerAXS Inc., 2003)
;
_exptl_crystal_colour colourless
_exptl_crystal_density_diffrn 2.146
_exptl_crystal_density_method 'not measured'
_exptl_crystal_description block
_exptl_crystal_F_000 3570
_exptl_crystal_size_max 0.15
_exptl_crystal_size_mid 0.13
_exptl_crystal_size_min 0.09
_platon_squeeze_details
;
;
_refine_diff_density_max 0.805
_refine_diff_density_min -0.905
_refine_diff_density_rms 0.113
_refine_ls_extinction_coef 0.00017(2)
_refine_ls_extinction_expression Fc^*^=kFc[1+0.001xFc^2^\l^3^/sin(2\q)]^-1/4^
_refine_ls_extinction_method SHELXL
_refine_ls_goodness_of_fit_ref 1.011
_refine_ls_hydrogen_treatment mixed
_refine_ls_matrix_type full
_refine_ls_number_parameters 152
_refine_ls_number_reflns 2499
_refine_ls_number_restraints 2
_refine_ls_restrained_S_all 1.011
_refine_ls_R_factor_all 0.0303
_refine_ls_R_factor_gt 0.0238
_refine_ls_shift/su_max 0.000
_refine_ls_shift/su_mean 0.000
_refine_ls_structure_factor_coef Fsqd
_refine_ls_weighting_details 'calc w=1/[\s^2^(Fo^2^)+(0.0401P)^2^+0.0000P] where P=(Fo^2^+2Fc^2^)/3'
_refine_ls_weighting_scheme calc
_refine_ls_wR_factor_gt 0.0557
_refine_ls_wR_factor_ref 0.0576
_reflns_number_gt 2174
_reflns_number_total 2499
_reflns_threshold_expression >2sigma(I)
_cod_data_source_file c5dt00237k2.cif
_cod_data_source_block aml11dy4s
_cod_depositor_comments 'Adding full bibliography for 7034235--7034236.cif.'
_cod_original_sg_symbol_H-M 'R -3:H'
_cod_database_code 7034236

loop_
_symmetry_equiv_pos_as_xyz
'x, y, z'
'-y, x-y, z'
'-x+y, -x, z'
'x+2/3, y+1/3, z+1/3'
'-y+2/3, x-y+1/3, z+1/3'
'-x+y+2/3, -x+1/3, z+1/3'
'x+1/3, y+2/3, z+2/3'
'-y+1/3, x-y+2/3, z+2/3'
'-x+y+1/3, -x+2/3, z+2/3'
'-x, -y, -z'
'y, -x+y, -z'
'x-y, x, -z'
'-x+2/3, -y+1/3, -z+1/3'
'y+2/3, -x+y+1/3, -z+1/3'
'x-y+2/3, x+1/3, -z+1/3'
'-x+1/3, -y+2/3, -z+2/3'
'y+1/3, -x+y+2/3, -z+2/3'
'x-y+1/3, x+2/3, -z+2/3'

loop_
_atom_site_label
_atom_site_type_symbol
_atom_site_fract_x
_atom_site_fract_y
_atom_site_fract_z
_atom_site_U_iso_or_equiv
_atom_site_adp_type
_atom_site_occupancy
_atom_site_symmetry_multiplicity
_atom_site_calc_flag
_atom_site_refinement_flags
Dy1 Dy 0.061579(12) 0.262337(13) 0.005584(6) 0.02263(9) Uani 1 1 d .
N1 N 0.0817(2) 0.3067(3) 0.10489(13) 0.0302(7) Uani 1 1 d .
C1 C 0.1534(3) 0.2795(4) 0.12363(16) 0.0352(9) Uani 1 1 d .
H1A H 0.1460 0.2693 0.1607 0.042 Uiso 1 1 calc R
H1B H 0.2206 0.3337 0.1168 0.042 Uiso 1 1 calc R
C2 C 0.1392(4) 0.1873(3) 0.09836(15) 0.0337(9) Uani 1 1 d .
H2A H 0.1903 0.1728 0.1101 0.040 Uiso 1 1 calc R
H2B H 0.0745 0.1314 0.1077 0.040 Uiso 1 1 calc R
O1 O 0.1450(2) 0.1996(2) 0.04519(10) 0.0279(6) Uani 1 1 d .
C3 C -0.0147(3) 0.2415(3) 0.12805(15) 0.0354(9) Uani 1 1 d .
H3A H -0.0225 0.2726 0.1589 0.042 Uiso 1 1 calc R
H3B H -0.0186 0.1792 0.1381 0.042 Uiso 1 1 calc R
C4 C -0.0956(3) 0.2209(3) 0.09123(16) 0.0326(9) Uani 1 1 d .
H4A H -0.1598 0.1773 0.1073 0.039 Uiso 1 1 calc R
H4B H -0.0932 0.2829 0.0820 0.039 Uiso 1 1 calc R
O2 O -0.08561(18) 0.1763(2) 0.04759(10) 0.0261(6) Uani 1 1 d .
C5 C 0.1105(4) 0.4078(3) 0.12112(19) 0.0415(11) Uani 1 1 d .
H5A H 0.1168 0.4108 0.1585 0.050 Uiso 1 1 calc R
H5B H 0.0563 0.4197 0.1125 0.050 Uiso 1 1 calc R
C6 C 0.2040(4) 0.4912(4) 0.0993(2) 0.0488(12) Uani 1 1 d .
H6A H 0.2577 0.4770 0.1052 0.059 Uiso 1 1 calc R
H6B H 0.2203 0.5516 0.1182 0.059 Uiso 1 1 calc R
C7 C 0.2014(4) 0.5111(3) 0.0431(2) 0.0450(12) Uani 1 1 d .
H7A H 0.1418 0.5147 0.0356 0.054 Uiso 1 1 calc R
H7B H 0.2589 0.5751 0.0344 0.054 Uiso 1 1 calc R
N2 N 0.2017(3) 0.4344(3) 0.01155(16) 0.0364(8) Uani 1 1 d D
H21 H 0.262(3) 0.439(4) 0.016(2) 0.044 Uiso 1 1 d D
H22 H 0.210(4) 0.462(4) -0.0194(15) 0.044 Uiso 1 1 d D
N3 N 0.0013(3) 0.3876(3) -0.05036(15) 0.0362(8) Uani 1 1 d .
O4 O 0.0587(2) 0.3637(2) -0.07054(12) 0.0398(7) Uani 1 1 d .
O5 O -0.0192(2) 0.3658(2) -0.00369(12) 0.0371(7) Uani 1 1 d .
O6 O -0.0355(4) 0.4264(4) -0.07471(17) 0.0679(12) Uani 1 1 d .

loop_
_atom_site_aniso_label
_atom_site_aniso_U_11
_atom_site_aniso_U_22
_atom_site_aniso_U_33
_atom_site_aniso_U_23
_atom_site_aniso_U_13
_atom_site_aniso_U_12
Dy1 0.02058(11) 0.02336(12) 0.02413(12) -0.00058(6) 0.00074(6) 0.01113(8)
N1 0.0241(16) 0.0311(18) 0.0320(17) -0.0067(14) -0.0005(14) 0.0113(14)
C1 0.033(2) 0.047(3) 0.029(2) -0.0066(18) -0.0062(17) 0.023(2)
C2 0.042(2) 0.042(2) 0.0250(19) 0.0042(17) 0.0023(17) 0.027(2)
O1 0.0345(15) 0.0348(15) 0.0220(12) 0.0018(11) 0.0029(11) 0.0230(13)
C3 0.032(2) 0.042(2) 0.0268(19) -0.0073(17) 0.0047(16) 0.015(2)
C4 0.0239(19) 0.034(2) 0.035(2) -0.0082(17) 0.0059(16) 0.0110(17)
O2 0.0198(13) 0.0264(13) 0.0257(13) -0.0045(11) 0.0010(10) 0.0067(11)
C5 0.039(2) 0.039(2) 0.049(3) -0.016(2) -0.002(2) 0.021(2)
C6 0.043(3) 0.029(2) 0.067(3) -0.020(2) -0.006(2) 0.013(2)
C7 0.037(2) 0.024(2) 0.071(3) -0.005(2) 0.007(2) 0.0132(19)
N2 0.0303(19) 0.0311(19) 0.050(2) 0.0028(16) 0.0038(17) 0.0169(16)
N3 0.0315(18) 0.0297(18) 0.050(2) 0.0040(16) -0.0030(16) 0.0171(16)
O4 0.0405(17) 0.0446(18) 0.0429(17) 0.0055(14) 0.0063(14) 0.0279(15)
O5 0.0363(16) 0.0356(17) 0.0413(16) 0.0020(13) 0.0030(13) 0.0194(14)
O6 0.086(3) 0.089(3) 0.066(3) 0.013(2) -0.002(2) 0.072(3)

loop_
_atom_type_symbol
_atom_type_description
_atom_type_scat_dispersion_real
_atom_type_scat_dispersion_imag
_atom_type_scat_source
C C 0.0033 0.0016 'International Tables Vol C Tables 4.2.6.8 and 6.1.1.4'
H H 0.0000 0.0000 'International Tables Vol C Tables 4.2.6.8 and 6.1.1.4'
N N 0.0061 0.0033 'International Tables Vol C Tables 4.2.6.8 and 6.1.1.4'
O O 0.0106 0.0060 'International Tables Vol C Tables 4.2.6.8 and 6.1.1.4'
Dy Dy -0.1892 4.4098 'International Tables Vol C Tables 4.2.6.8 and 6.1.1.4'

loop_
_geom_angle_atom_site_label_1
_geom_angle_atom_site_label_2
_geom_angle_atom_site_label_3
_geom_angle
_geom_angle_site_symmetry_1
_geom_angle_site_symmetry_3
O1 Dy1 O1 108.94(15) . 12
O1 Dy1 O2 69.43(9) . 11
O1 Dy1 O2 87.30(10) 12 11
O1 Dy1 O2 98.94(10) . .
O1 Dy1 O2 68.91(9) 12 .
O2 Dy1 O2 148.98(13) 11 .
O1 Dy1 N2 93.09(12) . .
O1 Dy1 N2 146.38(12) 12 .
O2 Dy1 N2 76.81(11) 11 .
O2 Dy1 N2 133.70(11) . .
O1 Dy1 O5 156.47(10) . .
O1 Dy1 O5 90.40(10) 12 .
O2 Dy1 O5 126.47(10) 11 .
O2 Dy1 O5 75.10(10) . .
N2 Dy1 O5 76.33(11) . .
O1 Dy1 O4 145.63(10) . .
O1 Dy1 O4 77.82(10) 12 .
O2 Dy1 O4 77.50(9) 11 .
O2 Dy1 O4 114.50(10) . .
N2 Dy1 O4 69.96(12) . .
O5 Dy1 O4 49.94(10) . .
O1 Dy1 N1 69.18(10) . .
O1 Dy1 N1 136.63(10) 12 .
O2 Dy1 N1 127.34(10) 11 .
O2 Dy1 N1 68.75(10) . .
N2 Dy1 N1 74.42(12) . .
O5 Dy1 N1 87.62(10) . .
O4 Dy1 N1 129.30(11) . .
C3 N1 C1 109.2(4) . .
C3 N1 C5 106.5(3) . .
C1 N1 C5 110.3(3) . .
C3 N1 Dy1 106.0(2) . .
C1 N1 Dy1 104.9(2) . .
C5 N1 Dy1 119.5(3) . .
N1 C1 C2 111.3(3) . .
N1 C1 H1A 109.4 . .
C2 C1 H1A 109.4 . .
N1 C1 H1B 109.4 . .
C2 C1 H1B 109.4 . .
H1A C1 H1B 108.0 . .
O1 C2 C1 109.7(3) . .
O1 C2 H2A 109.7 . .
C1 C2 H2A 109.7 . .
O1 C2 H2B 109.7 . .
C1 C2 H2B 109.7 . .
H2A C2 H2B 108.2 . .
C2 O1 Dy1 120.5(2) . .
C2 O1 Dy1 125.6(2) . 11
Dy1 O1 Dy1 111.91(11) . 11
N1 C3 C4 110.5(4) . .
N1 C3 H3A 109.6 . .
C4 C3 H3A 109.6 . .
N1 C3 H3B 109.6 . .
C4 C3 H3B 109.6 . .
H3A C3 H3B 108.1 . .
O2 C4 C3 110.0(3) . .
O2 C4 H4A 109.7 . .
C3 C4 H4A 109.7 . .
O2 C4 H4B 109.7 . .
C3 C4 H4B 109.7 . .
H4A C4 H4B 108.2 . .
C4 O2 Dy1 131.0(2) . 12
C4 O2 Dy1 115.7(2) . .
Dy1 O2 Dy1 109.73(11) 12 .
N1 C5 C6 117.7(4) . .
N1 C5 H5A 107.9 . .
C6 C5 H5A 107.9 . .
N1 C5 H5B 107.9 . .
C6 C5 H5B 107.9 . .
H5A C5 H5B 107.2 . .
C5 C6 C7 115.7(4) . .
C5 C6 H6A 108.3 . .
C7 C6 H6A 108.3 . .
C5 C6 H6B 108.3 . .
C7 C6 H6B 108.3 . .
H6A C6 H6B 107.4 . .
N2 C7 C6 111.8(4) . .
N2 C7 H7A 109.3 . .
C6 C7 H7A 109.3 . .
N2 C7 H7B 109.3 . .
C6 C7 H7B 109.3 . .
H7A C7 H7B 107.9 . .
C7 N2 Dy1 124.3(3) . .
C7 N2 H21 106(3) . .
Dy1 N2 H21 114(3) . .
C7 N2 H22 100(4) . .
Dy1 N2 H22 107(4) . .
H21 N2 H22 101(5) . .
O6 N3 O4 121.5(4) . .
O6 N3 O5 121.7(4) . .
O4 N3 O5 116.8(3) . .
N3 O4 Dy1 95.4(2) . .
N3 O5 Dy1 97.2(2) . .

loop_
_geom_bond_atom_site_label_1
_geom_bond_atom_site_label_2
_geom_bond_distance
_geom_bond_site_symmetry_2
Dy1 O1 2.260(3) .
Dy1 O1 2.278(3) 12
Dy1 O2 2.293(3) 11
Dy1 O2 2.305(3) .
Dy1 N2 2.507(4) .
Dy1 O5 2.535(3) .
Dy1 O4 2.583(3) .
Dy1 N1 2.692(3) .
Dy1 Dy1 3.7606(3) 11
N1 C3 1.477(5) .
N1 C1 1.482(5) .
N1 C5 1.487(6) .
C1 C2 1.512(6) .
C1 H1A 0.9900 .
C1 H1B 0.9900 .
C2 O1 1.414(5) .
C2 H2A 0.9900 .
C2 H2B 0.9900 .
O1 Dy1 2.278(3) 11
C3 C4 1.506(6) .
C3 H3A 0.9900 .
C3 H3B 0.9900 .
C4 O2 1.400(5) .
C4 H4A 0.9900 .
C4 H4B 0.9900 .
O2 Dy1 2.293(3) 12
C5 C6 1.516(7) .
C5 H5A 0.9900 .
C5 H5B 0.9900 .
C6 C7 1.523(8) .
C6 H6A 0.9900 .
C6 H6B 0.9900 .
C7 N2 1.469(6) .
C7 H7A 0.9900 .
C7 H7B 0.9900 .
N2 H21 0.93(3) .
N2 H22 0.90(3) .
N3 O6 1.217(5) .
N3 O4 1.260(5) .
N3 O5 1.277(5) .

loop_
_geom_hbond_atom_site_label_D
_geom_hbond_atom_site_label_H
_geom_hbond_atom_site_label_A
_geom_hbond_distance_DH
_geom_hbond_distance_HA
_geom_hbond_distance_DA
_geom_hbond_angle_DHA
_geom_hbond_site_symmetry_A
N2 H21 O5 0.93(3) 2.22(4) 3.062(5) 151(5) 11

loop_
_platon_squeeze_void_nr
_platon_squeeze_void_average_x
_platon_squeeze_void_average_y
_platon_squeeze_void_average_z
_platon_squeeze_void_volume
_platon_squeeze_void_count_electrons
_platon_squeeze_void_content
1 0.000 0.000 0.000 18 4 ' '
2 0.000 0.000 0.238 135 47 'THF (= 40 e)'
3 0.000 0.000 0.762 135 47 'THF (= 40 e)'
4 0.333 0.667 0.904 131 47 'THF (= 40 e)'
5 0.333 0.667 0.429 131 47 'THF (= 40 e)'
6 0.333 0.667 0.667 18 4 ' '
7 0.667 0.333 0.571 131 47 'THF (= 40 e)'
8 0.667 0.333 0.096 131 47 'THF (= 40 e)'
9 0.666 0.333 0.333 18 4 ' '
